data_4313227
loop_
_publ_author_name
' Simon R. Bayly '
' Zhiquiang Xu '
' Brian O. Patrick '
' Steven J. Rettig '
' Maren Pink '
' Robert C. Thompson '
' Chris Orvig '

_publ_section_title
;
 dlf Complexes with Uniform Coordination Geometry: Structural and Magnetic
 Properties of an LnNi2 Core Supported by a Heptadentate Amine Phenol
 Ligand
;
_journal_name_full 'Inorganic Chemistry'
_journal_page_first 1576
_journal_page_last 1583
_journal_paper_doi 10.1021/ic0205278
_journal_volume 42
_journal_year 2003
_chemical_formula_moiety '(C55 H70 Lu N8 Ni2 O7), (N O3), 4.5(C H4 O), 1.5(H2 O)'
_chemical_formula_sum 'C59.5 H91 Lu N9 Ni2 O16'
_chemical_formula_weight 1480.80
_chemical_name_common 99061
_chemical_name_systematic
;
?
;
_space_group_IT_number 2
_symmetry_cell_setting triclinic
_symmetry_space_group_name_Hall '-P 1'
_symmetry_space_group_name_H-M 'P -1'
_atom_sites_solution_hydrogens mixed
_atom_sites_solution_primary direct
_atom_sites_solution_secondary difmap
_audit_creation_method SHELXL-97
_cell_angle_alpha 74.813(1)
_cell_angle_beta 83.118(1)
_cell_angle_gamma 65.074(1)
_cell_formula_units_Z 2
_cell_length_a 13.1652(1)
_cell_length_b 14.3387(1)
_cell_length_c 19.7309(2)
_cell_measurement_reflns_used 8192
_cell_measurement_temperature 193(2)
_cell_volume 3259.55(6)
_computing_cell_refinement 'SAINT, Siemens'
_computing_data_collection 'SMART, Siemens'
_computing_data_reduction 'SAINT, Siemens'
_computing_molecular_graphics 'SHELXTL, Siemens'
_computing_structure_refinement 'SHELXL-93 (Sheldrick, 1993)'
_computing_structure_solution 'SHELXS-86 (Sheldrick, 1990)'
_diffrn_ambient_temperature 193(2)
_diffrn_measured_fraction_theta_full 0.988
_diffrn_measured_fraction_theta_max 0.988
_diffrn_measurement_device_type 'Platform CCD, Siemens'
_diffrn_measurement_method 'omega-scans, area detector'
_diffrn_radiation_monochromator graphite
_diffrn_radiation_source 'fine-focus sealed tube'
_diffrn_radiation_type MoK\a
_diffrn_radiation_wavelength 0.71073
_diffrn_reflns_av_R_equivalents 0.0277
_diffrn_reflns_av_sigmaI/netI 0.0333
_diffrn_reflns_limit_h_max 15
_diffrn_reflns_limit_h_min -15
_diffrn_reflns_limit_k_max 16
_diffrn_reflns_limit_k_min -16
_diffrn_reflns_limit_l_max 23
_diffrn_reflns_limit_l_min -23
_diffrn_reflns_number 29457
_diffrn_reflns_theta_full 24.95
_diffrn_reflns_theta_max 24.95
_diffrn_reflns_theta_min 1.07
_exptl_absorpt_coefficient_mu 2.146
_exptl_absorpt_correction_T_max 0.8471
_exptl_absorpt_correction_T_min 0.5205
_exptl_absorpt_correction_type multi-scan
_exptl_absorpt_process_details 'SADABS, R. Blessing (1995)'
_exptl_crystal_colour violet
_exptl_crystal_density_diffrn 1.509
_exptl_crystal_density_method 'not measured'
_exptl_crystal_description plate
_exptl_crystal_F_000 1532
_exptl_crystal_size_max 0.35
_exptl_crystal_size_mid 0.18
_exptl_crystal_size_min 0.08
_refine_diff_density_max 1.157
_refine_diff_density_min -0.869
_refine_diff_density_rms 0.075
_refine_ls_extinction_method none
_refine_ls_goodness_of_fit_ref 1.047
_refine_ls_hydrogen_treatment mixed
_refine_ls_matrix_type full
_refine_ls_number_parameters 923
_refine_ls_number_reflns 11290
_refine_ls_number_restraints 16
_refine_ls_restrained_S_all 1.048
_refine_ls_R_factor_all 0.0280
_refine_ls_R_factor_gt 0.0250
_refine_ls_shift/su_max 0.001
_refine_ls_shift/su_mean 0.000
_refine_ls_structure_factor_coef Fsqd
_refine_ls_weighting_details 'calc w=1/[\s^2^(Fo^2^)+(0.0297P)^2^+2.9735P] where P=(Fo^2^+2Fc^2^)/3'
_refine_ls_weighting_scheme calc
_refine_ls_wR_factor_gt 0.0631
_refine_ls_wR_factor_ref 0.0645
_reflns_number_gt 10496
_reflns_number_total 11290
_reflns_threshold_expression >2sigma(I)
_cod_data_source_file ic0205278_2.cif
_cod_data_source_block 061a
_cod_depositor_comments
;
The following automatic conversions were performed:

'_exptl_absorpt_correction_type' tag value 'multi-scans' was replaced
with 'multi-scan' value.

Automatic conversion script
Id: cif_fix_values 1646 2011-03-28 12:23:43Z adriana 
;
_cod_original_cell_volume 3259.55(5)
_cod_original_formula_sum 'C59.50 H91 Lu N9 Ni2 O16'
_cod_database_code 4313227

loop_
_symmetry_equiv_pos_as_xyz
'x, y, z'
'-x, -y, -z'

loop_
_atom_site_label
_atom_site_type_symbol
_atom_site_fract_x
_atom_site_fract_y
_atom_site_fract_z
_atom_site_U_iso_or_equiv
_atom_site_adp_type
_atom_site_occupancy
_atom_site_symmetry_multiplicity
_atom_site_calc_flag
_atom_site_refinement_flags
_atom_site_disorder_assembly
_atom_site_disorder_group
Lu1 Lu 0.164813(9) 0.178624(9) 0.256093(6) 0.01800(4) Uani 1 1 d . . .
Ni1 Ni 0.27817(3) -0.08543(3) 0.355628(18) 0.02041(8) Uani 1 1 d . . .
Ni2 Ni 0.24766(3) 0.38484(3) 0.165753(18) 0.02238(8) Uani 1 1 d . . .
O1 O 0.12547(15) 0.02511(15) 0.30730(10) 0.0209(4) Uani 1 1 d . . .
O2 O 0.32605(15) 0.02830(14) 0.29511(10) 0.0224(4) Uani 1 1 d . . .
O3 O 0.12292(17) 0.21217(15) 0.35856(10) 0.0252(4) Uani 1 1 d . . .
O4 O 0.30797(16) 0.23859(15) 0.23378(10) 0.0229(4) Uani 1 1 d . . .
O5 O 0.10154(16) 0.36062(14) 0.19892(10) 0.0229(4) Uani 1 1 d . . .
O6 O 0.16699(17) 0.15615(15) 0.15322(10) 0.0250(4) Uani 1 1 d . . .
O7 O -0.03567(17) 0.23835(16) 0.24779(11) 0.0283(4) Uani 1 1 d . . .
H7O H -0.0623 0.2382 0.2052 0.077(15) Uiso 1 1 calc R . .
N1 N 0.3096(2) -0.17474(19) 0.27983(13) 0.0259(5) Uani 1 1 d . . .
H1N H 0.381(3) -0.189(3) 0.2674(17) 0.029(9) Uiso 1 1 d . . .
N2 N 0.4394(2) -0.1782(2) 0.39799(13) 0.0272(5) Uani 1 1 d . . .
H2N H 0.479(3) -0.231(3) 0.3776(19) 0.037(10) Uiso 1 1 d . . .
N3 N 0.2006(2) -0.0085(2) 0.44286(13) 0.0246(5) Uani 1 1 d . . .
H3N H 0.144(3) 0.036(2) 0.4175(16) 0.016(7) Uiso 1 1 d . . .
N4 N 0.4097(2) 0.3768(2) 0.13992(13) 0.0280(6) Uani 1 1 d . . .
H4N H 0.429(3) 0.406(3) 0.1675(18) 0.028(9) Uiso 1 1 d . . .
N5 N 0.2182(2) 0.4751(2) 0.24161(14) 0.0305(6) Uani 1 1 d . . .
H5N H 0.282(3) 0.450(3) 0.2632(17) 0.027(8) Uiso 1 1 d . . .
N6 N 0.2194(2) 0.3419(2) 0.07254(13) 0.0259(5) Uani 1 1 d . . .
H6N H 0.165(3) 0.334(2) 0.0945(17) 0.020(8) Uiso 1 1 d . . .
N7 N 0.2392(2) -0.20767(19) 0.42398(13) 0.0263(5) Uani 1 1 d . . .
N8 N 0.1983(2) 0.5347(2) 0.09236(13) 0.0312(6) Uani 1 1 d . . .
C1 C 0.0642(2) -0.0139(2) 0.28238(14) 0.0217(6) Uani 1 1 d . . .
C2 C 0.1137(2) -0.0840(2) 0.23694(15) 0.0247(6) Uani 1 1 d . . .
C3 C 0.0500(3) -0.1265(2) 0.21361(16) 0.0305(7) Uani 1 1 d . . .
H3A H 0.0836 -0.1729 0.1830 0.032(9) Uiso 1 1 calc R . .
C4 C -0.0607(3) -0.1027(3) 0.23398(17) 0.0355(8) Uani 1 1 d . . .
H4A H -0.1023 -0.1331 0.2180 0.057(12) Uiso 1 1 calc R . .
C5 C -0.1104(3) -0.0337(3) 0.27815(17) 0.0324(7) Uani 1 1 d . . .
H5A H -0.1865 -0.0165 0.2922 0.035(9) Uiso 1 1 calc R . .
C6 C -0.0489(2) 0.0103(2) 0.30197(15) 0.0256(6) Uani 1 1 d . . .
H6A H -0.0841 0.0576 0.3319 0.023(8) Uiso 1 1 calc R . .
C7 C 0.2357(3) -0.1149(2) 0.21705(15) 0.0278(6) Uani 1 1 d . . .
H7A H 0.2556 -0.1593 0.1826 0.022(8) Uiso 1 1 calc R . .
H7B H 0.2485 -0.0504 0.1944 0.033(9) Uiso 1 1 calc R . .
C8 C 0.3020(3) -0.2773(2) 0.31673(17) 0.0308(7) Uani 1 1 d . . .
H8A H 0.3767 -0.3295 0.3350 0.035(9) Uiso 1 1 calc R . .
H8B H 0.2798 -0.3051 0.2827 0.036(9) Uiso 1 1 calc R . .
C9 C 0.2169(3) -0.2641(2) 0.37770(16) 0.0288(7) Uani 1 1 d . . .
H9A H 0.1401 -0.2234 0.3589 0.024(8) Uiso 1 1 calc R . .
H9B H 0.2225 -0.3345 0.4053 0.038(9) Uiso 1 1 calc R . .
C10 C 0.4299(2) -0.0109(2) 0.26697(15) 0.0225(6) Uani 1 1 d . . .
C11 C 0.5248(2) -0.0774(2) 0.31072(16) 0.0266(6) Uani 1 1 d . . .
C12 C 0.6312(3) -0.1130(2) 0.27995(18) 0.0330(7) Uani 1 1 d . . .
H12A H 0.6945 -0.1556 0.3092 0.037(9) Uiso 1 1 calc R . .
C13 C 0.6469(3) -0.0878(3) 0.20738(19) 0.0381(8) Uani 1 1 d . . .
H13A H 0.7201 -0.1115 0.1875 0.034(9) Uiso 1 1 calc R . .
C14 C 0.5537(3) -0.0274(3) 0.16438(18) 0.0347(7) Uani 1 1 d . . .
H14A H 0.5634 -0.0118 0.1148 0.043(10) Uiso 1 1 calc R . .
C15 C 0.4465(3) 0.0104(2) 0.19361(16) 0.0280(6) Uani 1 1 d . . .
H15A H 0.3837 0.0511 0.1637 0.030(9) Uiso 1 1 calc R . .
C16 C 0.5071(2) -0.1141(2) 0.38860(16) 0.0290(7) Uani 1 1 d . . .
H16A H 0.5802 -0.1575 0.4122 0.030(8) Uiso 1 1 calc R . .
H16B H 0.4670 -0.0524 0.4096 0.035(9) Uiso 1 1 calc R . .
C17 C 0.4192(3) -0.2274(3) 0.47157(17) 0.0341(7) Uani 1 1 d . . .
H17A H 0.3860 -0.1729 0.4993 0.035(9) Uiso 1 1 calc R . .
H17B H 0.4908 -0.2812 0.4935 0.043(10) Uiso 1 1 calc R . .
C18 C 0.3388(3) -0.2794(2) 0.47053(17) 0.0343(7) Uani 1 1 d . . .
H18A H 0.3799 -0.3450 0.4538 0.028(8) Uiso 1 1 calc R . .
H18B H 0.3120 -0.2991 0.5190 0.033(9) Uiso 1 1 calc R . .
C19 C 0.0979(2) 0.2348(2) 0.42119(15) 0.0249(6) Uani 1 1 d . . .
C20 C 0.1558(3) 0.1592(2) 0.48155(15) 0.0282(6) Uani 1 1 d . . .
C21 C 0.1318(3) 0.1843(3) 0.54724(17) 0.0394(8) Uani 1 1 d . . .
H21A H 0.1718 0.1338 0.5872 0.039(10) Uiso 1 1 calc R . .
C22 C 0.0508(4) 0.2818(3) 0.55520(19) 0.0501(10) Uani 1 1 d . . .
H22A H 0.0353 0.2978 0.6001 0.060(12) Uiso 1 1 calc R . .
C23 C -0.0072(3) 0.3555(3) 0.4966(2) 0.0462(9) Uani 1 1 d . . .
H23A H -0.0627 0.4222 0.5017 0.050(11) Uiso 1 1 calc R . .
C24 C 0.0147(3) 0.3332(3) 0.43033(18) 0.0337(7) Uani 1 1 d . . .
H24A H -0.0266 0.3844 0.3910 0.034(9) Uiso 1 1 calc R . .
C25 C 0.2444(3) 0.0541(2) 0.47149(16) 0.0294(7) Uani 1 1 d . . .
H25A H 0.3030 0.0671 0.4391 0.028(8) Uiso 1 1 calc R . .
H25B H 0.2800 0.0114 0.5173 0.036(9) Uiso 1 1 calc R . .
C26 C 0.1583(3) -0.0774(2) 0.49742(15) 0.0279(6) Uani 1 1 d . . .
H26A H 0.0874 -0.0333 0.5179 0.029(8) Uiso 1 1 calc R . .
H26B H 0.2136 -0.1178 0.5356 0.025(8) Uiso 1 1 calc R . .
C27 C 0.1384(3) -0.1540(2) 0.46496(16) 0.0294(7) Uani 1 1 d . . .
H27A H 0.1226 -0.2074 0.5025 0.029(8) Uiso 1 1 calc R . .
H27B H 0.0727 -0.1148 0.4337 0.023(8) Uiso 1 1 calc R . .
C28 C 0.4017(2) 0.2133(2) 0.26858(15) 0.0230(6) Uani 1 1 d . . .
C29 C 0.4992(2) 0.2188(2) 0.23159(15) 0.0248(6) Uani 1 1 d . . .
C30 C 0.5967(3) 0.1871(3) 0.26912(17) 0.0339(7) Uani 1 1 d . . .
H30A H 0.6622 0.1899 0.2443 0.040(10) Uiso 1 1 calc R . .
C31 C 0.5999(3) 0.1515(3) 0.34236(18) 0.0381(8) Uani 1 1 d . . .
H31A H 0.6674 0.1275 0.3669 0.044(10) Uiso 1 1 calc R . .
C32 C 0.5024(3) 0.1519(3) 0.37850(17) 0.0339(7) Uani 1 1 d . . .
H32A H 0.5028 0.1307 0.4283 0.038(9) Uiso 1 1 calc R . .
C33 C 0.4041(3) 0.1832(2) 0.34260(15) 0.0269(6) Uani 1 1 d . . .
H33A H 0.3380 0.1843 0.3683 0.023(8) Uiso 1 1 calc R . .
C34 C 0.4939(3) 0.2649(2) 0.15346(16) 0.0292(7) Uani 1 1 d . . .
H34A H 0.5682 0.2621 0.1352 0.034(9) Uiso 1 1 calc R . .
H34B H 0.4719 0.2237 0.1295 0.025(8) Uiso 1 1 calc R . .
C35 C 0.4034(3) 0.4364(3) 0.06537(16) 0.0351(7) Uani 1 1 d . . .
H35A H 0.3943 0.3960 0.0345 0.034(9) Uiso 1 1 calc R . .
H35B H 0.4732 0.4470 0.0515 0.032(9) Uiso 1 1 calc R . .
C36 C 0.3033(3) 0.5432(3) 0.05780(18) 0.0385(8) Uani 1 1 d . . .
H36A H 0.3222 0.5895 0.0787 0.042(10) Uiso 1 1 calc R . .
H36B H 0.2890 0.5770 0.0072 0.048(10) Uiso 1 1 calc R . .
C37 C 0.0105(2) 0.4459(2) 0.21080(15) 0.0246(6) Uani 1 1 d . . .
C38 C 0.0172(3) 0.5027(2) 0.25757(16) 0.0306(7) Uani 1 1 d . . .
C39 C -0.0772(3) 0.5916(3) 0.26830(19) 0.0420(8) Uani 1 1 d . . .
H39A H -0.0729 0.6297 0.2999 0.060(12) Uiso 1 1 calc R . .
C40 C -0.1774(3) 0.6254(3) 0.2337(2) 0.0450(9) Uani 1 1 d . . .
H40A H -0.2410 0.6855 0.2420 0.040(10) Uiso 1 1 calc R . .
C41 C -0.1833(3) 0.5704(3) 0.18686(19) 0.0382(8) Uani 1 1 d . . .
H41A H -0.2510 0.5934 0.1627 0.042(10) Uiso 1 1 calc R . .
C42 C -0.0904(3) 0.4816(2) 0.17506(16) 0.0288(7) Uani 1 1 d . . .
H42A H -0.0952 0.4448 0.1427 0.018(7) Uiso 1 1 calc R . .
C43 C 0.1275(3) 0.4668(3) 0.29306(17) 0.0327(7) Uani 1 1 d . . .
H43A H 0.1173 0.5105 0.3268 0.038(9) Uiso 1 1 calc R . .
H43B H 0.1504 0.3924 0.3199 0.037(9) Uiso 1 1 calc R . .
C44 C 0.1981(3) 0.5858(2) 0.20339(18) 0.0383(8) Uani 1 1 d . . .
H44A H 0.2707 0.5924 0.1946 0.021(7) Uiso 1 1 calc R . .
H44B H 0.1513 0.6348 0.2331 0.029(8) Uiso 1 1 calc R . .
C45 C 0.1393(3) 0.6173(2) 0.13313(18) 0.0371(8) Uani 1 1 d . . .
H45A H 0.0607 0.6257 0.1420 0.030(8) Uiso 1 1 calc R . .
H45B H 0.1390 0.6859 0.1056 0.053(11) Uiso 1 1 calc R . .
C46 C 0.1497(2) 0.1564(2) 0.08795(14) 0.0232(6) Uani 1 1 d . . .
C47 C 0.2088(3) 0.1970(2) 0.03078(15) 0.0269(6) Uani 1 1 d . . .
C48 C 0.1899(3) 0.1977(3) -0.03791(16) 0.0332(7) Uani 1 1 d . . .
H48A H 0.2298 0.2239 -0.0759 0.045(10) Uiso 1 1 calc R . .
C49 C 0.1143(3) 0.1609(3) -0.05149(17) 0.0378(8) Uani 1 1 d . . .
H49A H 0.1025 0.1620 -0.0983 0.045(10) Uiso 1 1 calc R . .
C50 C 0.0557(3) 0.1223(3) 0.00400(17) 0.0364(8) Uani 1 1 d . . .
H50A H 0.0036 0.0972 -0.0051 0.030(8) Uiso 1 1 calc R . .
C51 C 0.0732(3) 0.1203(2) 0.07312(16) 0.0309(7) Uani 1 1 d . . .
H51A H 0.0326 0.0939 0.1105 0.038(9) Uiso 1 1 calc R . .
C52 C 0.2848(3) 0.2429(2) 0.04717(16) 0.0294(7) Uani 1 1 d . . .
H52A H 0.3388 0.1900 0.0836 0.027(8) Uiso 1 1 calc R . .
H52B H 0.3279 0.2589 0.0044 0.028(8) Uiso 1 1 calc R . .
C53 C 0.1756(3) 0.4370(2) 0.01330(16) 0.0323(7) Uani 1 1 d . . .
H53A H 0.1194 0.4317 -0.0129 0.033(9) Uiso 1 1 calc R . .
H53B H 0.2376 0.4409 -0.0194 0.014(7) Uiso 1 1 calc R . .
C54 C 0.1220(3) 0.5363(2) 0.04179(17) 0.0340(7) Uani 1 1 d . . .
H54A H 0.1061 0.5997 0.0025 0.041(10) Uiso 1 1 calc R . .
H54B H 0.0502 0.5402 0.0656 0.017(7) Uiso 1 1 calc R . .
C55 C -0.1190(3) 0.2740(3) 0.30008(18) 0.0349(7) Uani 1 1 d . . .
H55A H -0.1934 0.2933 0.2824 0.042 Uiso 0.51(4) 1 calc PR . .
H55B H -0.1160 0.3359 0.3107 0.042 Uiso 0.51(4) 1 calc PR . .
H55C H -0.1045 0.2172 0.3429 0.042 Uiso 0.51(4) 1 calc PR . .
H55D H -0.0825 0.2709 0.3416 0.042 Uiso 0.49(4) 1 calc PR . .
H55E H -0.1599 0.2284 0.3133 0.042 Uiso 0.49(4) 1 calc PR . .
H55F H -0.1714 0.3471 0.2811 0.042 Uiso 0.49(4) 1 calc PR . .
O11 O 0.2457(2) 0.78938(19) -0.05453(14) 0.0490(6) Uani 1 1 d . . .
H11O H 0.2921 0.7767 -0.0240 0.074 Uiso 1 1 calc R . .
C56 C 0.2114(4) 0.8969(3) -0.0939(3) 0.0639(12) Uani 1 1 d . . .
H56A H 0.1660 0.9446 -0.0638 0.077 Uiso 1 1 calc R . .
H56B H 0.1671 0.9084 -0.1342 0.077 Uiso 1 1 calc R . .
H56C H 0.2778 0.9112 -0.1106 0.077 Uiso 1 1 calc R . .
O12 O 0.5844(4) -0.3929(4) 0.3770(5) 0.220(4) Uani 1 1 d D . .
H12O H 0.5739 -0.4134 0.3428 0.330 Uiso 1 1 d R . .
C57 C 0.6883(6) -0.4805(6) 0.3816(6) 0.215(6) Uani 1 1 d D . .
H57A H 0.7448 -0.4580 0.3544 0.258 Uiso 1 1 calc R . .
H57B H 0.6816 -0.5344 0.3628 0.258 Uiso 1 1 calc R . .
H57C H 0.7111 -0.5101 0.4309 0.258 Uiso 1 1 calc R . .
O13 O 0.6750(5) -0.4525(4) 0.5463(3) 0.1305(18) Uani 1 1 d . . .
H13O H 0.6321 -0.4401 0.5810 0.196 Uiso 1 1 calc R . .
C58 C 0.7335(5) -0.3819(5) 0.5296(4) 0.0998(19) Uani 1 1 d . . .
H58A H 0.6866 -0.3157 0.5436 0.120 Uiso 1 1 calc R . .
H58B H 0.7486 -0.3665 0.4789 0.120 Uiso 1 1 calc R . .
H58C H 0.8044 -0.4162 0.5550 0.120 Uiso 1 1 calc R . .
O14 O 0.3818(5) 0.7802(3) 0.0452(3) 0.141(2) Uani 1 1 d . . .
H14O H 0.4440 0.7304 0.0417 0.211 Uiso 1 1 calc R . .
C59 C 0.3981(6) 0.8709(5) 0.0450(3) 0.0955(19) Uani 1 1 d . . .
H59A H 0.4433 0.8567 0.0854 0.143 Uiso 1 1 calc R . .
H59B H 0.3253 0.9296 0.0477 0.143 Uiso 1 1 calc R . .
H59C H 0.4370 0.8899 0.0015 0.143 Uiso 1 1 calc R . .
O16 O 0.4334(3) 0.4260(3) 0.3204(2) 0.1015(13) Uani 1 1 d D . .
H16O H 0.4566 0.4658 0.2773 0.152 Uiso 1 1 d RD . .
H16P H 0.4018 0.4338 0.3599 0.152 Uiso 1 1 d RD . .
N9 N 0.5108(15) 0.5973(9) 0.1970(6) 0.130(4) Uani 0.50 1 d PD A 1
O8 O 0.5485(7) 0.5373(8) 0.2545(4) 0.107(3) Uani 0.50 1 d PD A 1
O9 O 0.4655(8) 0.5799(8) 0.1530(5) 0.095(3) Uani 0.50 1 d PD A 1
O10 O 0.5140(7) 0.6849(8) 0.1869(6) 0.110(3) Uani 0.50 1 d PD A 1
O15 O 0.8152(16) 0.3097(17) 0.1381(9) 0.065(7) Uani 0.50 1 d P B 1
H15O H 0.8097 0.2774 0.1098 0.097 Uiso 0.50 1 calc PR B 1
C60 C 0.7122(5) 0.3859(6) 0.1481(4) 0.0365(15) Uani 0.50 1 d P B 1
H60A H 0.6623 0.3523 0.1720 0.055 Uiso 0.50 1 calc PR B 1
H60B H 0.6807 0.4315 0.1026 0.055 Uiso 0.50 1 calc PR B 1
H60C H 0.7199 0.4287 0.1771 0.055 Uiso 0.50 1 calc PR B 1
N9D N 0.5451(7) 0.5441(6) 0.1624(4) 0.064(2) Uani 0.50 1 d PD C 2
O8D O 0.5943(8) 0.4495(5) 0.1920(5) 0.104(3) Uani 0.50 1 d PD C 2
O9D O 0.5689(7) 0.5838(7) 0.1025(3) 0.099(3) Uani 0.50 1 d PD C 2
O10D O 0.4768(12) 0.6051(10) 0.1966(6) 0.130(4) Uani 0.50 1 d PD C 2
O15D O 0.8157(16) 0.3151(17) 0.1340(9) 0.051(5) Uiso 0.50 1 d P D 2
H15P H 0.8076 0.2735 0.1134 0.076 Uiso 0.50 1 d PR D 2
H15Q H 0.7520 0.3598 0.1437 0.076 Uiso 0.50 1 d PR D 2

loop_
_atom_site_aniso_label
_atom_site_aniso_U_11
_atom_site_aniso_U_22
_atom_site_aniso_U_33
_atom_site_aniso_U_23
_atom_site_aniso_U_13
_atom_site_aniso_U_12
Lu1 0.02189(7) 0.01592(7) 0.01416(6) -0.00358(4) -0.00204(4) -0.00527(5)
Ni1 0.02369(18) 0.01662(18) 0.01845(18) -0.00234(14) -0.00363(14) -0.00603(15)
Ni2 0.02857(19) 0.01759(18) 0.02018(18) -0.00029(14) -0.00620(15) -0.00952(15)
O1 0.0236(10) 0.0202(10) 0.0184(9) -0.0059(8) -0.0042(8) -0.0066(8)
O2 0.0218(10) 0.0174(10) 0.0239(10) -0.0025(8) -0.0008(8) -0.0055(8)
O3 0.0335(11) 0.0230(10) 0.0158(10) -0.0073(8) 0.0000(8) -0.0069(9)
O4 0.0245(10) 0.0197(10) 0.0227(10) -0.0010(8) -0.0059(8) -0.0082(8)
O5 0.0265(10) 0.0167(10) 0.0226(10) -0.0038(8) -0.0034(8) -0.0056(8)
O6 0.0354(11) 0.0260(11) 0.0131(9) -0.0050(8) -0.0028(8) -0.0112(9)
O7 0.0279(11) 0.0265(11) 0.0274(11) -0.0055(9) -0.0021(9) -0.0081(9)
N1 0.0239(13) 0.0215(13) 0.0295(14) -0.0081(11) -0.0003(11) -0.0053(11)
N2 0.0286(13) 0.0219(13) 0.0268(13) -0.0026(11) -0.0065(11) -0.0064(11)
N3 0.0286(13) 0.0239(13) 0.0189(12) -0.0021(10) -0.0055(11) -0.0087(11)
N4 0.0343(14) 0.0271(14) 0.0234(13) 0.0011(11) -0.0065(11) -0.0157(12)
N5 0.0388(15) 0.0230(13) 0.0306(14) -0.0031(11) -0.0121(12) -0.0125(12)
N6 0.0328(14) 0.0253(13) 0.0195(12) -0.0019(10) -0.0022(11) -0.0133(12)
N7 0.0313(13) 0.0207(12) 0.0246(13) -0.0009(10) -0.0049(11) -0.0096(11)
N8 0.0427(15) 0.0216(13) 0.0285(14) 0.0031(11) -0.0134(12) -0.0143(12)
C1 0.0281(15) 0.0167(14) 0.0167(13) 0.0017(11) -0.0071(11) -0.0073(12)
C2 0.0313(15) 0.0208(15) 0.0183(14) -0.0025(12) -0.0065(12) -0.0067(13)
C3 0.0420(18) 0.0225(15) 0.0265(16) -0.0060(13) -0.0090(14) -0.0103(14)
C4 0.046(2) 0.0340(18) 0.0330(17) -0.0022(14) -0.0144(15) -0.0220(16)
C5 0.0294(16) 0.0358(18) 0.0300(17) 0.0013(14) -0.0067(13) -0.0150(14)
C6 0.0298(15) 0.0220(15) 0.0215(14) -0.0032(12) -0.0025(12) -0.0077(13)
C7 0.0353(16) 0.0245(16) 0.0223(15) -0.0109(13) 0.0011(13) -0.0082(13)
C8 0.0339(17) 0.0185(15) 0.0387(18) -0.0095(13) -0.0047(14) -0.0066(13)
C9 0.0365(17) 0.0185(15) 0.0309(16) -0.0013(13) -0.0062(13) -0.0119(13)
C10 0.0231(14) 0.0168(14) 0.0283(15) -0.0076(12) 0.0013(12) -0.0078(12)
C11 0.0258(15) 0.0213(15) 0.0332(16) -0.0091(13) -0.0024(13) -0.0080(12)
C12 0.0240(15) 0.0271(16) 0.046(2) -0.0104(15) -0.0039(14) -0.0066(13)
C13 0.0268(16) 0.0368(19) 0.050(2) -0.0177(16) 0.0110(15) -0.0112(15)
C14 0.0359(17) 0.0342(18) 0.0351(18) -0.0127(15) 0.0112(14) -0.0156(15)
C15 0.0299(16) 0.0237(15) 0.0295(16) -0.0059(13) 0.0002(13) -0.0102(13)
C16 0.0260(15) 0.0279(16) 0.0314(16) -0.0049(13) -0.0091(13) -0.0084(13)
C17 0.0359(17) 0.0292(17) 0.0303(17) 0.0034(14) -0.0124(14) -0.0096(14)
C18 0.0409(18) 0.0250(16) 0.0308(17) 0.0056(13) -0.0097(14) -0.0123(15)
C19 0.0323(16) 0.0249(15) 0.0225(15) -0.0103(12) 0.0035(12) -0.0147(13)
C20 0.0397(17) 0.0307(16) 0.0200(15) -0.0073(13) -0.0005(13) -0.0192(14)
C21 0.061(2) 0.051(2) 0.0191(16) -0.0113(15) 0.0026(15) -0.0343(19)
C22 0.077(3) 0.063(3) 0.0313(19) -0.0325(19) 0.0197(19) -0.042(2)
C23 0.057(2) 0.044(2) 0.049(2) -0.0326(19) 0.0220(19) -0.0237(19)
C24 0.0390(18) 0.0299(17) 0.0338(18) -0.0131(15) 0.0060(14) -0.0139(15)
C25 0.0370(17) 0.0302(17) 0.0211(15) -0.0006(13) -0.0072(13) -0.0151(14)
C26 0.0359(16) 0.0281(16) 0.0191(14) -0.0036(12) -0.0003(13) -0.0136(14)
C27 0.0361(17) 0.0303(17) 0.0232(15) -0.0028(13) 0.0003(13) -0.0171(14)
C28 0.0273(15) 0.0157(14) 0.0245(15) -0.0046(11) -0.0073(12) -0.0057(12)
C29 0.0282(15) 0.0204(14) 0.0235(15) -0.0026(12) -0.0040(12) -0.0081(12)
C30 0.0290(16) 0.0365(18) 0.0349(18) -0.0041(15) -0.0047(14) -0.0134(15)
C31 0.0347(18) 0.046(2) 0.0329(18) -0.0013(15) -0.0136(14) -0.0173(16)
C32 0.0421(19) 0.0359(18) 0.0235(16) -0.0020(14) -0.0113(14) -0.0157(15)
C33 0.0334(16) 0.0243(15) 0.0247(15) -0.0041(12) -0.0020(13) -0.0141(13)
C34 0.0294(16) 0.0319(17) 0.0252(15) -0.0044(13) -0.0014(12) -0.0125(14)
C35 0.0391(18) 0.0394(19) 0.0255(16) 0.0064(14) -0.0031(14) -0.0224(16)
C36 0.054(2) 0.0342(18) 0.0309(18) 0.0075(15) -0.0108(16) -0.0270(17)
C37 0.0309(15) 0.0170(14) 0.0211(14) -0.0007(11) -0.0009(12) -0.0071(12)
C38 0.0363(17) 0.0227(16) 0.0291(16) -0.0085(13) -0.0015(13) -0.0068(14)
C39 0.054(2) 0.0274(18) 0.042(2) -0.0158(16) 0.0033(17) -0.0109(16)
C40 0.041(2) 0.0249(17) 0.054(2) -0.0101(16) 0.0033(17) 0.0008(15)
C41 0.0295(17) 0.0265(17) 0.044(2) 0.0019(15) -0.0054(15) -0.0025(14)
C42 0.0309(16) 0.0206(15) 0.0281(16) 0.0002(13) -0.0046(13) -0.0066(13)
C43 0.0449(19) 0.0263(16) 0.0286(16) -0.0105(13) -0.0051(14) -0.0124(15)
C44 0.052(2) 0.0230(16) 0.043(2) -0.0052(15) -0.0134(16) -0.0162(16)
C45 0.049(2) 0.0190(16) 0.0408(19) -0.0007(14) -0.0117(16) -0.0125(15)
C46 0.0304(15) 0.0184(14) 0.0174(14) -0.0060(11) -0.0034(12) -0.0049(12)
C47 0.0342(16) 0.0234(15) 0.0202(14) -0.0059(12) -0.0013(12) -0.0082(13)
C48 0.0497(19) 0.0299(17) 0.0171(15) -0.0067(13) 0.0008(14) -0.0131(15)
C49 0.057(2) 0.0356(18) 0.0212(16) -0.0108(14) -0.0095(15) -0.0145(17)
C50 0.047(2) 0.0350(18) 0.0340(18) -0.0130(15) -0.0099(15) -0.0176(16)
C51 0.0396(18) 0.0289(17) 0.0259(16) -0.0066(13) -0.0021(14) -0.0150(14)
C52 0.0336(16) 0.0295(16) 0.0218(15) -0.0044(13) 0.0020(13) -0.0114(14)
C53 0.0420(18) 0.0329(17) 0.0216(15) 0.0033(13) -0.0108(14) -0.0177(15)
C54 0.0433(19) 0.0268(17) 0.0277(16) 0.0055(13) -0.0163(14) -0.0132(15)
C55 0.0288(16) 0.0345(18) 0.0368(18) -0.0092(15) 0.0051(14) -0.0095(14)
O11 0.0635(18) 0.0352(14) 0.0469(16) -0.0029(12) -0.0075(13) -0.0208(13)
C56 0.066(3) 0.034(2) 0.077(3) -0.001(2) 0.006(2) -0.016(2)
O12 0.060(3) 0.143(5) 0.500(13) -0.219(7) -0.043(5) 0.013(3)
C57 0.254(14) 0.116(7) 0.165(10) 0.008(7) 0.072(9) -0.016(8)
O13 0.162(5) 0.074(3) 0.139(5) -0.029(3) 0.014(4) -0.034(3)
C58 0.085(4) 0.086(4) 0.120(5) -0.019(4) -0.021(4) -0.025(4)
O14 0.218(6) 0.079(3) 0.139(4) -0.014(3) -0.102(4) -0.054(3)
C59 0.125(5) 0.110(5) 0.076(4) -0.035(4) 0.021(4) -0.069(4)
O16 0.088(3) 0.114(3) 0.118(3) -0.056(3) 0.000(2) -0.040(3)
N9 0.084(9) 0.132(6) 0.099(5) -0.027(5) 0.020(5) 0.021(6)
O8 0.073(5) 0.152(8) 0.083(6) -0.049(6) -0.002(4) -0.020(5)
O9 0.060(5) 0.134(8) 0.104(7) -0.048(6) -0.026(5) -0.035(5)
O10 0.058(5) 0.105(7) 0.148(9) -0.037(7) 0.006(5) -0.013(5)
O15 0.069(7) 0.054(7) 0.070(8) -0.035(5) -0.045(5) 0.000(3)
C60 0.035(4) 0.041(4) 0.037(4) -0.008(3) -0.003(3) -0.019(3)
N9D 0.057(5) 0.081(6) 0.067(6) -0.020(5) -0.005(5) -0.036(5)
O8D 0.119(7) 0.060(5) 0.119(7) 0.000(5) -0.011(6) -0.035(5)
O9D 0.116(7) 0.128(7) 0.037(4) -0.007(4) -0.002(4) -0.041(6)
O10D 0.084(9) 0.132(6) 0.099(5) -0.027(5) 0.020(5) 0.021(6)

loop_
_atom_type_symbol
_atom_type_description
_atom_type_scat_dispersion_real
_atom_type_scat_dispersion_imag
_atom_type_scat_source
C C 0.0033 0.0016 'International Tables Vol C Tables 4.2.6.8 and 6.1.1.4'
H H 0.0000 0.0000 'International Tables Vol C Tables 4.2.6.8 and 6.1.1.4'
N N 0.0061 0.0033 'International Tables Vol C Tables 4.2.6.8 and 6.1.1.4'
O O 0.0106 0.0060 'International Tables Vol C Tables 4.2.6.8 and 6.1.1.4'
Ni Ni 0.3393 1.1124 'International Tables Vol C Tables 4.2.6.8 and 6.1.1.4'
Lu Lu -0.4720 5.8584 'International Tables Vol C Tables 4.2.6.8 and 6.1.1.4'

loop_
_geom_angle_atom_site_label_1
_geom_angle_atom_site_label_2
_geom_angle_atom_site_label_3
_geom_angle
_geom_angle_site_symmetry_1
_geom_angle_site_symmetry_3
_geom_angle_publ_flag
O6 Lu1 O3 167.19(8) . . ?
O6 Lu1 O2 96.41(7) . . ?
O3 Lu1 O2 93.44(7) . . ?
O6 Lu1 O4 95.24(7) . . ?
O3 Lu1 O4 95.11(7) . . ?
O2 Lu1 O4 75.62(6) . . ?
O6 Lu1 O5 84.60(7) . . ?
O3 Lu1 O5 92.57(7) . . ?
O2 Lu1 O5 142.39(6) . . ?
O4 Lu1 O5 66.87(6) . . ?
O6 Lu1 O1 91.09(7) . . ?
O3 Lu1 O1 85.08(7) . . ?
O2 Lu1 O1 67.78(6) . . ?
O4 Lu1 O1 143.33(6) . . ?
O5 Lu1 O1 149.79(6) . . ?
O6 Lu1 O7 83.89(7) . . ?
O3 Lu1 O7 83.31(7) . . ?
O2 Lu1 O7 141.95(7) . . ?
O4 Lu1 O7 142.40(7) . . ?
O5 Lu1 O7 75.64(7) . . ?
O1 Lu1 O7 74.17(7) . . ?
O2 Ni1 N2 92.56(9) . . ?
O2 Ni1 O1 79.16(7) . . ?
N2 Ni1 O1 171.55(9) . . ?
O2 Ni1 N1 96.79(9) . . ?
N2 Ni1 N1 91.86(10) . . ?
O1 Ni1 N1 90.79(8) . . ?
O2 Ni1 N7 175.42(9) . . ?
N2 Ni1 N7 83.21(10) . . ?
O1 Ni1 N7 105.02(9) . . ?
N1 Ni1 N7 85.14(10) . . ?
O2 Ni1 N3 98.24(8) . . ?
N2 Ni1 N3 98.20(10) . . ?
O1 Ni1 N3 81.51(8) . . ?
N1 Ni1 N3 161.49(10) . . ?
N7 Ni1 N3 80.69(9) . . ?
O4 Ni2 N4 91.84(9) . . ?
O4 Ni2 O5 77.45(7) . . ?
N4 Ni2 O5 168.72(9) . . ?
O4 Ni2 N5 96.90(9) . . ?
N4 Ni2 N5 94.78(11) . . ?
O5 Ni2 N5 90.06(9) . . ?
O4 Ni2 N8 175.46(9) . . ?
N4 Ni2 N8 83.66(10) . . ?
O5 Ni2 N8 107.00(9) . . ?
N5 Ni2 N8 84.15(10) . . ?
O4 Ni2 N6 100.09(8) . . ?
N4 Ni2 N6 97.84(10) . . ?
O5 Ni2 N6 80.83(9) . . ?
N5 Ni2 N6 158.43(10) . . ?
N8 Ni2 N6 79.96(9) . . ?
C1 O1 Ni1 116.82(16) . . ?
C1 O1 Lu1 129.99(16) . . ?
Ni1 O1 Lu1 102.58(7) . . ?
C10 O2 Ni1 113.52(16) . . ?
C10 O2 Lu1 132.57(17) . . ?
Ni1 O2 Lu1 107.85(8) . . ?
C19 O3 Lu1 178.60(19) . . ?
C28 O4 Ni2 115.91(16) . . ?
C28 O4 Lu1 133.18(17) . . ?
Ni2 O4 Lu1 107.87(8) . . ?
C37 O5 Ni2 116.31(16) . . ?
C37 O5 Lu1 131.18(17) . . ?
Ni2 O5 Lu1 105.05(8) . . ?
C46 O6 Lu1 169.52(19) . . ?
C55 O7 Lu1 127.29(18) . . ?
C55 O7 H7O 116.4 . . ?
Lu1 O7 H7O 116.4 . . ?
C7 N1 C8 114.4(2) . . ?
C7 N1 Ni1 112.65(17) . . ?
C8 N1 Ni1 107.20(18) . . ?
C7 N1 H1N 110(2) . . ?
C8 N1 H1N 108(2) . . ?
Ni1 N1 H1N 104(2) . . ?
C17 N2 C16 116.1(2) . . ?
C17 N2 Ni1 104.60(19) . . ?
C16 N2 Ni1 111.30(18) . . ?
C17 N2 H2N 106(2) . . ?
C16 N2 H2N 106(2) . . ?
Ni1 N2 H2N 113(2) . . ?
C26 N3 C25 114.1(2) . . ?
C26 N3 Ni1 109.96(17) . . ?
C25 N3 Ni1 124.65(19) . . ?
C26 N3 H3N 106(2) . . ?
C25 N3 H3N 107.5(19) . . ?
Ni1 N3 H3N 91(2) . . ?
C35 N4 C34 114.6(3) . . ?
C35 N4 Ni2 104.98(18) . . ?
C34 N4 Ni2 111.10(18) . . ?
C35 N4 H4N 111(2) . . ?
C34 N4 H4N 105(2) . . ?
Ni2 N4 H4N 110(2) . . ?
C44 N5 C43 113.9(3) . . ?
C44 N5 Ni2 108.0(2) . . ?
C43 N5 Ni2 112.84(18) . . ?
C44 N5 H5N 106(2) . . ?
C43 N5 H5N 110(2) . . ?
Ni2 N5 H5N 105(2) . . ?
C53 N6 C52 112.0(2) . . ?
C53 N6 Ni2 110.90(18) . . ?
C52 N6 Ni2 128.87(19) . . ?
C53 N6 H6N 108(2) . . ?
C52 N6 H6N 106(2) . . ?
Ni2 N6 H6N 85(2) . . ?
C27 N7 C9 112.6(2) . . ?
C27 N7 C18 112.0(2) . . ?
C9 N7 C18 111.8(2) . . ?
C27 N7 Ni1 106.02(17) . . ?
C9 N7 Ni1 105.97(17) . . ?
C18 N7 Ni1 108.05(18) . . ?
C54 N8 C45 111.5(3) . . ?
C54 N8 C36 112.7(3) . . ?
C45 N8 C36 111.4(2) . . ?
C54 N8 Ni2 106.69(18) . . ?
C45 N8 Ni2 107.02(19) . . ?
C36 N8 Ni2 107.23(19) . . ?
O1 C1 C6 121.6(2) . . ?
O1 C1 C2 120.5(3) . . ?
C6 C1 C2 117.8(3) . . ?
C3 C2 C1 119.7(3) . . ?
C3 C2 C7 120.9(3) . . ?
C1 C2 C7 119.3(2) . . ?
C4 C3 C2 121.7(3) . . ?
C4 C3 H3A 119.1 . . ?
C2 C3 H3A 119.1 . . ?
C3 C4 C5 119.1(3) . . ?
C3 C4 H4A 120.4 . . ?
C5 C4 H4A 120.4 . . ?
C4 C5 C6 120.4(3) . . ?
C4 C5 H5A 119.8 . . ?
C6 C5 H5A 119.8 . . ?
C5 C6 C1 121.2(3) . . ?
C5 C6 H6A 119.4 . . ?
C1 C6 H6A 119.4 . . ?
N1 C7 C2 111.6(2) . . ?
N1 C7 H7A 109.3 . . ?
C2 C7 H7A 109.3 . . ?
N1 C7 H7B 109.3 . . ?
C2 C7 H7B 109.3 . . ?
H7A C7 H7B 108.0 . . ?
N1 C8 C9 111.9(2) . . ?
N1 C8 H8A 109.2 . . ?
C9 C8 H8A 109.2 . . ?
N1 C8 H8B 109.2 . . ?
C9 C8 H8B 109.2 . . ?
H8A C8 H8B 107.9 . . ?
N7 C9 C8 110.0(2) . . ?
N7 C9 H9A 109.7 . . ?
C8 C9 H9A 109.7 . . ?
N7 C9 H9B 109.7 . . ?
C8 C9 H9B 109.7 . . ?
H9A C9 H9B 108.2 . . ?
O2 C10 C15 120.6(3) . . ?
O2 C10 C11 120.8(3) . . ?
C15 C10 C11 118.5(3) . . ?
C12 C11 C10 119.2(3) . . ?
C12 C11 C16 121.4(3) . . ?
C10 C11 C16 119.3(3) . . ?
C13 C12 C11 121.7(3) . . ?
C13 C12 H12A 119.2 . . ?
C11 C12 H12A 119.2 . . ?
C14 C13 C12 119.2(3) . . ?
C14 C13 H13A 120.4 . . ?
C12 C13 H13A 120.4 . . ?
C13 C14 C15 120.5(3) . . ?
C13 C14 H14A 119.8 . . ?
C15 C14 H14A 119.8 . . ?
C14 C15 C10 120.9(3) . . ?
C14 C15 H15A 119.6 . . ?
C10 C15 H15A 119.6 . . ?
N2 C16 C11 108.0(2) . . ?
N2 C16 H16A 110.1 . . ?
C11 C16 H16A 110.1 . . ?
N2 C16 H16B 110.1 . . ?
C11 C16 H16B 110.1 . . ?
H16A C16 H16B 108.4 . . ?
N2 C17 C18 108.2(2) . . ?
N2 C17 H17A 110.1 . . ?
C18 C17 H17A 110.1 . . ?
N2 C17 H17B 110.1 . . ?
C18 C17 H17B 110.1 . . ?
H17A C17 H17B 108.4 . . ?
N7 C18 C17 112.5(2) . . ?
N7 C18 H18A 109.1 . . ?
C17 C18 H18A 109.1 . . ?
N7 C18 H18B 109.1 . . ?
C17 C18 H18B 109.1 . . ?
H18A C18 H18B 107.8 . . ?
O3 C19 C24 122.0(3) . . ?
O3 C19 C20 119.9(3) . . ?
C24 C19 C20 118.0(3) . . ?
C21 C20 C19 119.9(3) . . ?
C21 C20 C25 122.3(3) . . ?
C19 C20 C25 117.8(2) . . ?
C22 C21 C20 121.4(3) . . ?
C22 C21 H21A 119.3 . . ?
C20 C21 H21A 119.3 . . ?
C23 C22 C21 119.0(3) . . ?
C23 C22 H22A 120.5 . . ?
C21 C22 H22A 120.5 . . ?
C22 C23 C24 121.1(3) . . ?
C22 C23 H23A 119.4 . . ?
C24 C23 H23A 119.4 . . ?
C23 C24 C19 120.5(3) . . ?
C23 C24 H24A 119.7 . . ?
C19 C24 H24A 119.7 . . ?
N3 C25 C20 114.0(2) . . ?
N3 C25 H25A 108.8 . . ?
C20 C25 H25A 108.8 . . ?
N3 C25 H25B 108.8 . . ?
C20 C25 H25B 108.8 . . ?
H25A C25 H25B 107.6 . . ?
N3 C26 C27 109.9(2) . . ?
N3 C26 H26A 109.7 . . ?
C27 C26 H26A 109.7 . . ?
N3 C26 H26B 109.7 . . ?
C27 C26 H26B 109.7 . . ?
H26A C26 H26B 108.2 . . ?
N7 C27 C26 109.8(2) . . ?
N7 C27 H27A 109.7 . . ?
C26 C27 H27A 109.7 . . ?
N7 C27 H27B 109.7 . . ?
C26 C27 H27B 109.7 . . ?
H27A C27 H27B 108.2 . . ?
O4 C28 C33 120.7(3) . . ?
O4 C28 C29 120.8(2) . . ?
C33 C28 C29 118.5(3) . . ?
C30 C29 C28 119.2(3) . . ?
C30 C29 C34 121.2(3) . . ?
C28 C29 C34 119.4(3) . . ?
C29 C30 C31 121.6(3) . . ?
C29 C30 H30A 119.2 . . ?
C31 C30 H30A 119.2 . . ?
C32 C31 C30 118.8(3) . . ?
C32 C31 H31A 120.6 . . ?
C30 C31 H31A 120.6 . . ?
C31 C32 C33 120.9(3) . . ?
C31 C32 H32A 119.6 . . ?
C33 C32 H32A 119.6 . . ?
C32 C33 C28 120.8(3) . . ?
C32 C33 H33A 119.6 . . ?
C28 C33 H33A 119.6 . . ?
N4 C34 C29 108.4(2) . . ?
N4 C34 H34A 110.0 . . ?
C29 C34 H34A 110.0 . . ?
N4 C34 H34B 110.0 . . ?
C29 C34 H34B 110.0 . . ?
H34A C34 H34B 108.4 . . ?
N4 C35 C36 108.5(3) . . ?
N4 C35 H35A 110.0 . . ?
C36 C35 H35A 110.0 . . ?
N4 C35 H35B 110.0 . . ?
C36 C35 H35B 110.0 . . ?
H35A C35 H35B 108.4 . . ?
N8 C36 C35 113.2(2) . . ?
N8 C36 H36A 108.9 . . ?
C35 C36 H36A 108.9 . . ?
N8 C36 H36B 108.9 . . ?
C35 C36 H36B 108.9 . . ?
H36A C36 H36B 107.8 . . ?
O5 C37 C42 120.8(3) . . ?
O5 C37 C38 120.0(3) . . ?
C42 C37 C38 119.1(3) . . ?
C39 C38 C37 119.2(3) . . ?
C39 C38 C43 122.1(3) . . ?
C37 C38 C43 118.7(3) . . ?
C40 C39 C38 121.5(3) . . ?
C40 C39 H39A 119.3 . . ?
C38 C39 H39A 119.3 . . ?
C41 C40 C39 119.3(3) . . ?
C41 C40 H40A 120.4 . . ?
C39 C40 H40A 120.4 . . ?
C40 C41 C42 120.5(3) . . ?
C40 C41 H41A 119.8 . . ?
C42 C41 H41A 119.8 . . ?
C41 C42 C37 120.4(3) . . ?
C41 C42 H42A 119.8 . . ?
C37 C42 H42A 119.8 . . ?
N5 C43 C38 112.3(3) . . ?
N5 C43 H43A 109.1 . . ?
C38 C43 H43A 109.1 . . ?
N5 C43 H43B 109.1 . . ?
C38 C43 H43B 109.1 . . ?
H43A C43 H43B 107.9 . . ?
N5 C44 C45 111.7(2) . . ?
N5 C44 H44A 109.3 . . ?
C45 C44 H44A 109.3 . . ?
N5 C44 H44B 109.3 . . ?
C45 C44 H44B 109.3 . . ?
H44A C44 H44B 107.9 . . ?
N8 C45 C44 110.3(3) . . ?
N8 C45 H45A 109.6 . . ?
C44 C45 H45A 109.6 . . ?
N8 C45 H45B 109.6 . . ?
C44 C45 H45B 109.6 . . ?
H45A C45 H45B 108.1 . . ?
O6 C46 C51 122.0(3) . . ?
O6 C46 C47 119.5(2) . . ?
C51 C46 C47 118.5(3) . . ?
C48 C47 C46 119.3(3) . . ?
C48 C47 C52 122.8(3) . . ?
C46 C47 C52 117.8(2) . . ?
C49 C48 C47 121.3(3) . . ?
C49 C48 H48A 119.3 . . ?
C47 C48 H48A 119.3 . . ?
C48 C49 C50 119.6(3) . . ?
C48 C49 H49A 120.2 . . ?
C50 C49 H49A 120.2 . . ?
C49 C50 C51 120.3(3) . . ?
C49 C50 H50A 119.9 . . ?
C51 C50 H50A 119.9 . . ?
C46 C51 C50 121.0(3) . . ?
C46 C51 H51A 119.5 . . ?
C50 C51 H51A 119.5 . . ?
N6 C52 C47 111.4(2) . . ?
N6 C52 H52A 109.3 . . ?
C47 C52 H52A 109.3 . . ?
N6 C52 H52B 109.3 . . ?
C47 C52 H52B 109.3 . . ?
H52A C52 H52B 108.0 . . ?
N6 C53 C54 109.7(2) . . ?
N6 C53 H53A 109.7 . . ?
C54 C53 H53A 109.7 . . ?
N6 C53 H53B 109.7 . . ?
C54 C53 H53B 109.7 . . ?
H53A C53 H53B 108.2 . . ?
N8 C54 C53 110.2(3) . . ?
N8 C54 H54A 109.6 . . ?
C53 C54 H54A 109.6 . . ?
N8 C54 H54B 109.6 . . ?
C53 C54 H54B 109.6 . . ?
H54A C54 H54B 108.1 . . ?
O7 C55 H55A 109.5 . . ?
O7 C55 H55B 109.5 . . ?
H55A C55 H55B 109.5 . . ?
O7 C55 H55C 109.5 . . ?
H55A C55 H55C 109.5 . . ?
H55B C55 H55C 109.5 . . ?
O7 C55 H55D 109.5 . . ?
H55A C55 H55D 141.1 . . ?
H55B C55 H55D 56.3 . . ?
H55C C55 H55D 56.3 . . ?
O7 C55 H55E 109.5 . . ?
H55A C55 H55E 56.3 . . ?
H55B C55 H55E 141.1 . . ?
H55C C55 H55E 56.3 . . ?
H55D C55 H55E 109.5 . . ?
O7 C55 H55F 109.5 . . ?
H55A C55 H55F 56.3 . . ?
H55B C55 H55F 56.3 . . ?
H55C C55 H55F 141.1 . . ?
H55D C55 H55F 109.5 . . ?
H55E C55 H55F 109.5 . . ?
C56 O11 H11O 109.5 . . ?
O11 C56 H56A 109.5 . . ?
O11 C56 H56B 109.5 . . ?
H56A C56 H56B 109.5 . . ?
O11 C56 H56C 109.5 . . ?
H56A C56 H56C 109.5 . . ?
H56B C56 H56C 109.5 . . ?
C57 O12 H12O 84.0 . . ?
O12 C57 H12O 32.7 . . ?
O12 C57 H57A 109.5 . . ?
H12O C57 H57A 107.9 . . ?
O12 C57 H57B 109.5 . . ?
H12O C57 H57B 80.0 . . ?
H57A C57 H57B 109.5 . . ?
O12 C57 H57C 109.5 . . ?
H12O C57 H57C 135.0 . . ?
H57A C57 H57C 109.5 . . ?
H57B C57 H57C 109.5 . . ?
C58 O13 H13O 109.5 . . ?
O13 C58 H58A 109.5 . . ?
O13 C58 H58B 109.5 . . ?
H58A C58 H58B 109.5 . . ?
O13 C58 H58C 109.5 . . ?
H58A C58 H58C 109.5 . . ?
H58B C58 H58C 109.5 . . ?
C59 O14 H14O 109.5 . . ?
O14 C59 H59A 109.5 . . ?
O14 C59 H59B 109.5 . . ?
H59A C59 H59B 109.5 . . ?
O14 C59 H59C 109.5 . . ?
H59A C59 H59C 109.5 . . ?
H59B C59 H59C 109.5 . . ?
H16O O16 H16P 140.8 . . ?
O9 N9 O10 119.2(9) . . ?
O9 N9 O8 126.5(10) . . ?
O10 N9 O8 114.1(9) . . ?
C60 O15 H15P 108.7 . . ?
H15O O15 H15P 6.1 . . ?
C60 O15 H15Q 2.8 . . ?
H15O O15 H15Q 111.0 . . ?
H15P O15 H15Q 110.4 . . ?
O15 C60 H15Q 4.8 . . ?
H60A C60 H15Q 114.2 . . ?
H60B C60 H15Q 107.7 . . ?
H60C C60 H15Q 106.5 . . ?
O9D N9D O10D 117.3(9) . . ?
O9D N9D O8D 123.5(9) . . ?
O10D N9D O8D 118.8(9) . . ?
H15P O15D H15Q 110.1 . . ?

loop_
_geom_bond_atom_site_label_1
_geom_bond_atom_site_label_2
_geom_bond_distance
_geom_bond_site_symmetry_2
_geom_bond_publ_flag
Lu1 O6 2.1320(18) . ?
Lu1 O3 2.1544(18) . ?
Lu1 O2 2.3260(18) . ?
Lu1 O4 2.3354(18) . ?
Lu1 O5 2.3721(18) . ?
Lu1 O1 2.4094(19) . ?
Lu1 O7 2.419(2) . ?
Ni1 O2 2.0367(19) . ?
Ni1 N2 2.106(2) . ?
Ni1 O1 2.1083(19) . ?
Ni1 N1 2.111(2) . ?
Ni1 N7 2.123(2) . ?
Ni1 N3 2.202(2) . ?
Ni2 O4 2.0510(19) . ?
Ni2 N4 2.095(3) . ?
Ni2 O5 2.0956(19) . ?
Ni2 N5 2.125(3) . ?
Ni2 N8 2.135(2) . ?
Ni2 N6 2.202(2) . ?
O1 C1 1.351(3) . ?
O2 C10 1.352(3) . ?
O3 C19 1.328(3) . ?
O4 C28 1.349(3) . ?
O5 C37 1.355(3) . ?
O6 C46 1.333(3) . ?
O7 C55 1.436(4) . ?
O7 H7O 0.9500 . ?
N1 C7 1.499(4) . ?
N1 C8 1.499(4) . ?
N1 H1N 0.89(3) . ?
N2 C17 1.485(4) . ?
N2 C16 1.495(4) . ?
N2 H2N 0.89(4) . ?
N3 C26 1.486(4) . ?
N3 C25 1.496(4) . ?
N3 H3N 0.85(3) . ?
N4 C35 1.487(4) . ?
N4 C34 1.490(4) . ?
N4 H4N 0.89(3) . ?
N5 C44 1.492(4) . ?
N5 C43 1.495(4) . ?
N5 H5N 0.88(3) . ?
N6 C53 1.491(4) . ?
N6 C52 1.499(4) . ?
N6 H6N 0.82(3) . ?
N7 C27 1.488(4) . ?
N7 C9 1.493(4) . ?
N7 C18 1.509(4) . ?
N8 C54 1.487(4) . ?
N8 C45 1.492(4) . ?
N8 C36 1.505(4) . ?
C1 C6 1.408(4) . ?
C1 C2 1.420(4) . ?
C2 C3 1.399(4) . ?
C2 C7 1.507(4) . ?
C3 C4 1.384(5) . ?
C3 H3A 0.9500 . ?
C4 C5 1.391(5) . ?
C4 H4A 0.9500 . ?
C5 C6 1.397(4) . ?
C5 H5A 0.9500 . ?
C6 H6A 0.9500 . ?
C7 H7A 0.9900 . ?
C7 H7B 0.9900 . ?
C8 C9 1.535(4) . ?
C8 H8A 0.9900 . ?
C8 H8B 0.9900 . ?
C9 H9A 0.9900 . ?
C9 H9B 0.9900 . ?
C10 C15 1.409(4) . ?
C10 C11 1.427(4) . ?
C11 C12 1.395(4) . ?
C11 C16 1.512(4) . ?
C12 C13 1.395(5) . ?
C12 H12A 0.9500 . ?
C13 C14 1.394(5) . ?
C13 H13A 0.9500 . ?
C14 C15 1.394(4) . ?
C14 H14A 0.9500 . ?
C15 H15A 0.9500 . ?
C16 H16A 0.9900 . ?
C16 H16B 0.9900 . ?
C17 C18 1.534(4) . ?
C17 H17A 0.9900 . ?
C17 H17B 0.9900 . ?
C18 H18A 0.9900 . ?
C18 H18B 0.9900 . ?
C19 C24 1.417(4) . ?
C19 C20 1.420(4) . ?
C20 C21 1.400(4) . ?
C20 C25 1.514(4) . ?
C21 C22 1.391(5) . ?
C21 H21A 0.9500 . ?
C22 C23 1.388(6) . ?
C22 H22A 0.9500 . ?
C23 C24 1.395(5) . ?
C23 H23A 0.9500 . ?
C24 H24A 0.9500 . ?
C25 H25A 0.9900 . ?
C25 H25B 0.9900 . ?
C26 C27 1.528(4) . ?
C26 H26A 0.9900 . ?
C26 H26B 0.9900 . ?
C27 H27A 0.9900 . ?
C27 H27B 0.9900 . ?
C28 C33 1.411(4) . ?
C28 C29 1.421(4) . ?
C29 C30 1.400(4) . ?
C29 C34 1.507(4) . ?
C30 C31 1.400(5) . ?
C30 H30A 0.9500 . ?
C31 C32 1.390(5) . ?
C31 H31A 0.9500 . ?
C32 C33 1.393(4) . ?
C32 H32A 0.9500 . ?
C33 H33A 0.9500 . ?
C34 H34A 0.9900 . ?
C34 H34B 0.9900 . ?
C35 C36 1.526(5) . ?
C35 H35A 0.9900 . ?
C35 H35B 0.9900 . ?
C36 H36A 0.9900 . ?
C36 H36B 0.9900 . ?
C37 C42 1.410(4) . ?
C37 C38 1.412(4) . ?
C38 C39 1.399(5) . ?
C38 C43 1.513(4) . ?
C39 C40 1.394(5) . ?
C39 H39A 0.9500 . ?
C40 C41 1.391(5) . ?
C40 H40A 0.9500 . ?
C41 C42 1.395(4) . ?
C41 H41A 0.9500 . ?
C42 H42A 0.9500 . ?
C43 H43A 0.9900 . ?
C43 H43B 0.9900 . ?
C44 C45 1.536(4) . ?
C44 H44A 0.9900 . ?
C44 H44B 0.9900 . ?
C45 H45A 0.9900 . ?
C45 H45B 0.9900 . ?
C46 C51 1.400(4) . ?
C46 C47 1.429(4) . ?
C47 C48 1.403(4) . ?
C47 C52 1.511(4) . ?
C48 C49 1.387(5) . ?
C48 H48A 0.9500 . ?
C49 C50 1.393(5) . ?
C49 H49A 0.9500 . ?
C50 C51 1.401(4) . ?
C50 H50A 0.9500 . ?
C51 H51A 0.9500 . ?
C52 H52A 0.9900 . ?
C52 H52B 0.9900 . ?
C53 C54 1.523(5) . ?
C53 H53A 0.9900 . ?
C53 H53B 0.9900 . ?
C54 H54A 0.9900 . ?
C54 H54B 0.9900 . ?
C55 H55A 0.9800 . ?
C55 H55B 0.9800 . ?
C55 H55C 0.9800 . ?
C55 H55D 0.9800 . ?
C55 H55E 0.9800 . ?
C55 H55F 0.9800 . ?
O11 C56 1.433(5) . ?
O11 H11O 0.8400 . ?
C56 H56A 0.9800 . ?
C56 H56B 0.9800 . ?
C56 H56C 0.9800 . ?
O12 C57 1.4067(10) . ?
O12 H12O 0.8498 . ?
C57 H12O 1.5655 . ?
C57 H57A 0.9800 . ?
C57 H57B 0.9800 . ?
C57 H57C 0.9800 . ?
O13 C58 1.466(7) . ?
O13 H13O 0.8400 . ?
C58 H58A 0.9800 . ?
C58 H58B 0.9800 . ?
C58 H58C 0.9800 . ?
O14 C59 1.405(7) . ?
O14 H14O 0.8400 . ?
C59 H59A 0.9800 . ?
C59 H59B 0.9800 . ?
C59 H59C 0.9800 . ?
O16 H16O 0.9860 . ?
O16 H16P 0.8494 . ?
N9 O9 1.239(4) . ?
N9 O10 1.239(5) . ?
N9 O8 1.239(4) . ?
O15 C60 1.37(2) . ?
O15 H15O 0.8400 . ?
O15 H15P 0.8392 . ?
O15 H15Q 0.8576 . ?
C60 H60A 0.9800 . ?
C60 H60B 0.9800 . ?
C60 H60C 0.9800 . ?
C60 H15Q 0.5136 . ?
N9D O9D 1.236(4) . ?
N9D O10D 1.238(5) . ?
N9D O8D 1.239(4) . ?
O15D H15P 0.8499 . ?
O15D H15Q 0.8500 . ?

loop_
_geom_torsion_atom_site_label_1
_geom_torsion_atom_site_label_2
_geom_torsion_atom_site_label_3
_geom_torsion_atom_site_label_4
_geom_torsion
_geom_torsion_site_symmetry_1
_geom_torsion_site_symmetry_2
_geom_torsion_site_symmetry_3
_geom_torsion_site_symmetry_4
_geom_torsion_publ_flag
O2 Ni1 O1 C1 135.74(19) . . . . ?
N2 Ni1 O1 C1 147.3(6) . . . . ?
N1 Ni1 O1 C1 38.98(19) . . . . ?
N7 Ni1 O1 C1 -46.20(19) . . . . ?
N3 Ni1 O1 C1 -124.11(19) . . . . ?
O2 Ni1 O1 Lu1 -12.54(7) . . . . ?
N2 Ni1 O1 Lu1 -1.0(6) . . . . ?
N1 Ni1 O1 Lu1 -109.30(9) . . . . ?
N7 Ni1 O1 Lu1 165.52(8) . . . . ?
N3 Ni1 O1 Lu1 87.60(8) . . . . ?
O6 Lu1 O1 C1 -34.1(2) . . . . ?
O3 Lu1 O1 C1 133.6(2) . . . . ?
O2 Lu1 O1 C1 -130.6(2) . . . . ?
O4 Lu1 O1 C1 -134.4(2) . . . . ?
O5 Lu1 O1 C1 47.0(3) . . . . ?
O7 Lu1 O1 C1 49.2(2) . . . . ?
O6 Lu1 O1 Ni1 108.12(8) . . . . ?
O3 Lu1 O1 Ni1 -84.12(8) . . . . ?
O2 Lu1 O1 Ni1 11.64(7) . . . . ?
O4 Lu1 O1 Ni1 7.84(14) . . . . ?
O5 Lu1 O1 Ni1 -170.76(9) . . . . ?
O7 Lu1 O1 Ni1 -168.55(9) . . . . ?
N2 Ni1 O2 C10 38.76(19) . . . . ?
O1 Ni1 O2 C10 -142.92(18) . . . . ?
N1 Ni1 O2 C10 -53.41(18) . . . . ?
N7 Ni1 O2 C10 61.3(12) . . . . ?
N3 Ni1 O2 C10 137.43(18) . . . . ?
N2 Ni1 O2 Lu1 -164.98(10) . . . . ?
O1 Ni1 O2 Lu1 13.33(8) . . . . ?
N1 Ni1 O2 Lu1 102.84(10) . . . . ?
N7 Ni1 O2 Lu1 -142.5(11) . . . . ?
N3 Ni1 O2 Lu1 -66.32(10) . . . . ?
O6 Lu1 O2 C10 49.0(2) . . . . ?
O3 Lu1 O2 C10 -139.2(2) . . . . ?
O4 Lu1 O2 C10 -44.8(2) . . . . ?
O5 Lu1 O2 C10 -40.5(3) . . . . ?
O1 Lu1 O2 C10 137.5(2) . . . . ?
O7 Lu1 O2 C10 137.3(2) . . . . ?
O6 Lu1 O2 Ni1 -100.92(9) . . . . ?
O3 Lu1 O2 Ni1 70.90(9) . . . . ?
O4 Lu1 O2 Ni1 165.30(10) . . . . ?
O5 Lu1 O2 Ni1 169.62(8) . . . . ?
O1 Lu1 O2 Ni1 -12.36(7) . . . . ?
O7 Lu1 O2 Ni1 -12.65(15) . . . . ?
O6 Lu1 O3 C19 -114(8) . . . . ?
O2 Lu1 O3 C19 105(9) . . . . ?
O4 Lu1 O3 C19 29(9) . . . . ?
O5 Lu1 O3 C19 -38(9) . . . . ?
O1 Lu1 O3 C19 173(100) . . . . ?
O7 Lu1 O3 C19 -113(9) . . . . ?
N4 Ni2 O4 C28 34.0(2) . . . . ?
O5 Ni2 O4 C28 -149.5(2) . . . . ?
N5 Ni2 O4 C28 -61.0(2) . . . . ?
N8 Ni2 O4 C28 42.1(12) . . . . ?
N6 Ni2 O4 C28 132.35(19) . . . . ?
N4 Ni2 O4 Lu1 -163.00(10) . . . . ?
O5 Ni2 O4 Lu1 13.44(8) . . . . ?
N5 Ni2 O4 Lu1 101.96(10) . . . . ?
N8 Ni2 O4 Lu1 -154.9(11) . . . . ?
N6 Ni2 O4 Lu1 -64.70(10) . . . . ?
O6 Lu1 O4 C28 -132.0(2) . . . . ?
O3 Lu1 O4 C28 55.6(2) . . . . ?
O2 Lu1 O4 C28 -36.7(2) . . . . ?
O5 Lu1 O4 C28 146.2(2) . . . . ?
O1 Lu1 O4 C28 -33.0(3) . . . . ?
O7 Lu1 O4 C28 141.3(2) . . . . ?
O6 Lu1 O4 Ni2 69.25(9) . . . . ?
O3 Lu1 O4 Ni2 -103.20(9) . . . . ?
O2 Lu1 O4 Ni2 164.55(10) . . . . ?
O5 Lu1 O4 Ni2 -12.59(7) . . . . ?
O1 Lu1 O4 Ni2 168.18(7) . . . . ?
O7 Lu1 O4 Ni2 -17.53(15) . . . . ?
O4 Ni2 O5 C37 140.30(19) . . . . ?
N4 Ni2 O5 C37 158.8(4) . . . . ?
N5 Ni2 O5 C37 43.24(19) . . . . ?
N8 Ni2 O5 C37 -40.7(2) . . . . ?
N6 Ni2 O5 C37 -117.12(19) . . . . ?
O4 Ni2 O5 Lu1 -13.04(7) . . . . ?
N4 Ni2 O5 Lu1 5.4(5) . . . . ?
N5 Ni2 O5 Lu1 -110.09(9) . . . . ?
N8 Ni2 O5 Lu1 166.01(9) . . . . ?
N6 Ni2 O5 Lu1 89.54(9) . . . . ?
O6 Lu1 O5 C37 126.4(2) . . . . ?
O3 Lu1 O5 C37 -41.1(2) . . . . ?
O2 Lu1 O5 C37 -140.1(2) . . . . ?
O4 Lu1 O5 C37 -135.6(2) . . . . ?
O1 Lu1 O5 C37 43.5(3) . . . . ?
O7 Lu1 O5 C37 41.3(2) . . . . ?
O6 Lu1 O5 Ni2 -85.92(9) . . . . ?
O3 Lu1 O5 Ni2 106.60(8) . . . . ?
O2 Lu1 O5 Ni2 7.59(15) . . . . ?
O4 Lu1 O5 Ni2 12.14(7) . . . . ?
O1 Lu1 O5 Ni2 -168.77(9) . . . . ?
O7 Lu1 O5 Ni2 -170.97(9) . . . . ?
O3 Lu1 O6 C46 30.2(12) . . . . ?
O2 Lu1 O6 C46 170.3(10) . . . . ?
O4 Lu1 O6 C46 -113.6(10) . . . . ?
O5 Lu1 O6 C46 -47.5(10) . . . . ?
O1 Lu1 O6 C46 102.5(10) . . . . ?
O7 Lu1 O6 C46 28.6(10) . . . . ?
O6 Lu1 O7 C55 179.4(2) . . . . ?
O3 Lu1 O7 C55 -0.3(2) . . . . ?
O2 Lu1 O7 C55 86.8(2) . . . . ?
O4 Lu1 O7 C55 -90.0(2) . . . . ?
O5 Lu1 O7 C55 -94.7(2) . . . . ?
O1 Lu1 O7 C55 86.5(2) . . . . ?
O2 Ni1 N1 C7 -64.3(2) . . . . ?
N2 Ni1 N1 C7 -157.1(2) . . . . ?
O1 Ni1 N1 C7 14.8(2) . . . . ?
N7 Ni1 N1 C7 119.8(2) . . . . ?
N3 Ni1 N1 C7 79.8(4) . . . . ?
O2 Ni1 N1 C8 168.90(18) . . . . ?
N2 Ni1 N1 C8 76.10(19) . . . . ?
O1 Ni1 N1 C8 -111.93(18) . . . . ?
N7 Ni1 N1 C8 -6.92(18) . . . . ?
N3 Ni1 N1 C8 -47.0(4) . . . . ?
O2 Ni1 N2 C17 145.13(19) . . . . ?
O1 Ni1 N2 C17 133.8(6) . . . . ?
N1 Ni1 N2 C17 -117.98(19) . . . . ?
N7 Ni1 N2 C17 -33.10(19) . . . . ?
N3 Ni1 N2 C17 46.4(2) . . . . ?
O2 Ni1 N2 C16 19.0(2) . . . . ?
O1 Ni1 N2 C16 7.7(7) . . . . ?
N1 Ni1 N2 C16 115.9(2) . . . . ?
N7 Ni1 N2 C16 -159.3(2) . . . . ?
N3 Ni1 N2 C16 -79.7(2) . . . . ?
O2 Ni1 N3 C26 -179.06(18) . . . . ?
N2 Ni1 N3 C26 -85.2(2) . . . . ?
O1 Ni1 N3 C26 103.29(19) . . . . ?
N1 Ni1 N3 C26 37.0(4) . . . . ?
N7 Ni1 N3 C26 -3.57(19) . . . . ?
O2 Ni1 N3 C25 -37.9(2) . . . . ?
N2 Ni1 N3 C25 55.9(2) . . . . ?
O1 Ni1 N3 C25 -115.6(2) . . . . ?
N1 Ni1 N3 C25 178.1(3) . . . . ?
N7 Ni1 N3 C25 137.6(2) . . . . ?
O4 Ni2 N4 C35 147.8(2) . . . . ?
O5 Ni2 N4 C35 129.8(4) . . . . ?
N5 Ni2 N4 C35 -115.1(2) . . . . ?
N8 Ni2 N4 C35 -31.5(2) . . . . ?
N6 Ni2 N4 C35 47.4(2) . . . . ?
O4 Ni2 N4 C34 23.45(19) . . . . ?
O5 Ni2 N4 C34 5.4(6) . . . . ?
N5 Ni2 N4 C34 120.5(2) . . . . ?
N8 Ni2 N4 C34 -155.9(2) . . . . ?
N6 Ni2 N4 C34 -77.0(2) . . . . ?
O4 Ni2 N5 C44 166.9(2) . . . . ?
N4 Ni2 N5 C44 74.5(2) . . . . ?
O5 Ni2 N5 C44 -115.7(2) . . . . ?
N8 Ni2 N5 C44 -8.6(2) . . . . ?
N6 Ni2 N5 C44 -51.3(4) . . . . ?
O4 Ni2 N5 C43 -66.3(2) . . . . ?
N4 Ni2 N5 C43 -158.8(2) . . . . ?
O5 Ni2 N5 C43 11.0(2) . . . . ?
N8 Ni2 N5 C43 118.1(2) . . . . ?
N6 Ni2 N5 C43 75.5(3) . . . . ?
O4 Ni2 N6 C53 -179.2(2) . . . . ?
N4 Ni2 N6 C53 -86.0(2) . . . . ?
O5 Ni2 N6 C53 105.4(2) . . . . ?
N5 Ni2 N6 C53 39.3(4) . . . . ?
N8 Ni2 N6 C53 -3.9(2) . . . . ?
O4 Ni2 N6 C52 -33.8(3) . . . . ?
N4 Ni2 N6 C52 59.5(3) . . . . ?
O5 Ni2 N6 C52 -109.2(2) . . . . ?
N5 Ni2 N6 C52 -175.3(3) . . . . ?
N8 Ni2 N6 C52 141.6(3) . . . . ?
O2 Ni1 N7 C27 106.2(11) . . . . ?
N2 Ni1 N7 C27 128.82(19) . . . . ?
O1 Ni1 N7 C27 -49.21(18) . . . . ?
N1 Ni1 N7 C27 -138.72(18) . . . . ?
N3 Ni1 N7 C27 29.32(17) . . . . ?
O2 Ni1 N7 C9 -134.0(11) . . . . ?
N2 Ni1 N7 C9 -111.34(19) . . . . ?
O1 Ni1 N7 C9 70.63(19) . . . . ?
N1 Ni1 N7 C9 -18.88(18) . . . . ?
N3 Ni1 N7 C9 149.16(19) . . . . ?
O2 Ni1 N7 C18 -14.0(12) . . . . ?
N2 Ni1 N7 C18 8.6(2) . . . . ?
O1 Ni1 N7 C18 -169.40(18) . . . . ?
N1 Ni1 N7 C18 101.1(2) . . . . ?
N3 Ni1 N7 C18 -90.9(2) . . . . ?
O4 Ni2 N8 C54 120.0(11) . . . . ?
N4 Ni2 N8 C54 128.1(2) . . . . ?
O5 Ni2 N8 C54 -48.1(2) . . . . ?
N5 Ni2 N8 C54 -136.4(2) . . . . ?
N6 Ni2 N8 C54 29.0(2) . . . . ?
O4 Ni2 N8 C45 -120.5(11) . . . . ?
N4 Ni2 N8 C45 -112.4(2) . . . . ?
O5 Ni2 N8 C45 71.4(2) . . . . ?
N5 Ni2 N8 C45 -16.9(2) . . . . ?
N6 Ni2 N8 C45 148.5(2) . . . . ?
O4 Ni2 N8 C36 -0.9(12) . . . . ?
N4 Ni2 N8 C36 7.2(2) . . . . ?
O5 Ni2 N8 C36 -169.04(18) . . . . ?
N5 Ni2 N8 C36 102.7(2) . . . . ?
N6 Ni2 N8 C36 -92.0(2) . . . . ?
Ni1 O1 C1 C6 126.3(2) . . . . ?
Lu1 O1 C1 C6 -95.8(3) . . . . ?
Ni1 O1 C1 C2 -51.7(3) . . . . ?
Lu1 O1 C1 C2 86.2(3) . . . . ?
O1 C1 C2 C3 177.8(2) . . . . ?
C6 C1 C2 C3 -0.3(4) . . . . ?
O1 C1 C2 C7 0.3(4) . . . . ?
C6 C1 C2 C7 -177.7(2) . . . . ?
C1 C2 C3 C4 -0.4(4) . . . . ?
C7 C2 C3 C4 177.0(3) . . . . ?
C2 C3 C4 C5 0.8(5) . . . . ?
C3 C4 C5 C6 -0.4(5) . . . . ?
C4 C5 C6 C1 -0.3(4) . . . . ?
O1 C1 C6 C5 -177.4(3) . . . . ?
C2 C1 C6 C5 0.6(4) . . . . ?
C8 N1 C7 C2 61.8(3) . . . . ?
Ni1 N1 C7 C2 -61.0(3) . . . . ?
C3 C2 C7 N1 -114.2(3) . . . . ?
C1 C2 C7 N1 63.2(3) . . . . ?
C7 N1 C8 C9 -93.9(3) . . . . ?
Ni1 N1 C8 C9 31.8(3) . . . . ?
C27 N7 C9 C8 156.5(2) . . . . ?
C18 N7 C9 C8 -76.4(3) . . . . ?
Ni1 N7 C9 C8 41.1(3) . . . . ?
N1 C8 C9 N7 -50.6(3) . . . . ?
Ni1 O2 C10 C15 120.8(2) . . . . ?
Lu1 O2 C10 C15 -27.9(4) . . . . ?
Ni1 O2 C10 C11 -57.4(3) . . . . ?
Lu1 O2 C10 C11 154.01(19) . . . . ?
O2 C10 C11 C12 -177.5(3) . . . . ?
C15 C10 C11 C12 4.3(4) . . . . ?
O2 C10 C11 C16 6.9(4) . . . . ?
C15 C10 C11 C16 -171.3(3) . . . . ?
C10 C11 C12 C13 -1.9(4) . . . . ?
C16 C11 C12 C13 173.7(3) . . . . ?
C11 C12 C13 C14 -1.4(5) . . . . ?
C12 C13 C14 C15 2.2(5) . . . . ?
C13 C14 C15 C10 0.4(5) . . . . ?
O2 C10 C15 C14 178.2(3) . . . . ?
C11 C10 C15 C14 -3.6(4) . . . . ?
C17 N2 C16 C11 176.2(2) . . . . ?
Ni1 N2 C16 C11 -64.3(3) . . . . ?
C12 C11 C16 N2 -114.0(3) . . . . ?
C10 C11 C16 N2 61.5(3) . . . . ?
C16 N2 C17 C18 174.1(3) . . . . ?
Ni1 N2 C17 C18 51.0(3) . . . . ?
C27 N7 C18 C17 -98.8(3) . . . . ?
C9 N7 C18 C17 133.8(3) . . . . ?
Ni1 N7 C18 C17 17.6(3) . . . . ?
N2 C17 C18 N7 -46.9(4) . . . . ?
Lu1 O3 C19 C24 63(9) . . . . ?
Lu1 O3 C19 C20 -117(8) . . . . ?
O3 C19 C20 C21 178.0(3) . . . . ?
C24 C19 C20 C21 -1.7(4) . . . . ?
O3 C19 C20 C25 -0.4(4) . . . . ?
C24 C19 C20 C25 179.8(3) . . . . ?
C19 C20 C21 C22 1.0(5) . . . . ?
C25 C20 C21 C22 179.4(3) . . . . ?
C20 C21 C22 C23 -0.1(5) . . . . ?
C21 C22 C23 C24 -0.1(6) . . . . ?
C22 C23 C24 C19 -0.7(5) . . . . ?
O3 C19 C24 C23 -178.1(3) . . . . ?
C20 C19 C24 C23 1.6(4) . . . . ?
C26 N3 C25 C20 -87.3(3) . . . . ?
Ni1 N3 C25 C20 133.0(2) . . . . ?
C21 C20 C25 N3 120.2(3) . . . . ?
C19 C20 C25 N3 -61.4(4) . . . . ?
C25 N3 C26 C27 -168.3(2) . . . . ?
Ni1 N3 C26 C27 -22.8(3) . . . . ?
C9 N7 C27 C26 -166.8(2) . . . . ?
C18 N7 C27 C26 66.3(3) . . . . ?
Ni1 N7 C27 C26 -51.3(3) . . . . ?
N3 C26 C27 N7 50.0(3) . . . . ?
Ni2 O4 C28 C33 124.3(2) . . . . ?
Lu1 O4 C28 C33 -33.2(4) . . . . ?
Ni2 O4 C28 C29 -54.1(3) . . . . ?
Lu1 O4 C28 C29 148.4(2) . . . . ?
O4 C28 C29 C30 -176.9(3) . . . . ?
C33 C28 C29 C30 4.5(4) . . . . ?
O4 C28 C29 C34 6.9(4) . . . . ?
C33 C28 C29 C34 -171.7(3) . . . . ?
C28 C29 C30 C31 -0.9(5) . . . . ?
C34 C29 C30 C31 175.2(3) . . . . ?
C29 C30 C31 C32 -2.6(5) . . . . ?
C30 C31 C32 C33 2.5(5) . . . . ?
C31 C32 C33 C28 1.2(5) . . . . ?
O4 C28 C33 C32 176.8(3) . . . . ?
C29 C28 C33 C32 -4.7(4) . . . . ?
C35 N4 C34 C29 174.1(2) . . . . ?
Ni2 N4 C34 C29 -67.2(3) . . . . ?
C30 C29 C34 N4 -115.3(3) . . . . ?
C28 C29 C34 N4 60.8(3) . . . . ?
C34 N4 C35 C36 171.9(2) . . . . ?
Ni2 N4 C35 C36 49.8(3) . . . . ?
C54 N8 C36 C35 -98.2(3) . . . . ?
C45 N8 C36 C35 135.6(3) . . . . ?
Ni2 N8 C36 C35 18.9(3) . . . . ?
N4 C35 C36 N8 -47.1(3) . . . . ?
Ni2 O5 C37 C42 122.9(2) . . . . ?
Lu1 O5 C37 C42 -92.2(3) . . . . ?
Ni2 O5 C37 C38 -54.7(3) . . . . ?
Lu1 O5 C37 C38 90.1(3) . . . . ?
O5 C37 C38 C39 179.0(3) . . . . ?
C42 C37 C38 C39 1.3(5) . . . . ?
O5 C37 C38 C43 0.5(4) . . . . ?
C42 C37 C38 C43 -177.2(3) . . . . ?
C37 C38 C39 C40 -0.2(5) . . . . ?
C43 C38 C39 C40 178.2(3) . . . . ?
C38 C39 C40 C41 -0.8(6) . . . . ?
C39 C40 C41 C42 0.7(5) . . . . ?
C40 C41 C42 C37 0.4(5) . . . . ?
O5 C37 C42 C41 -179.1(3) . . . . ?
C38 C37 C42 C41 -1.4(4) . . . . ?
C44 N5 C43 C38 65.0(3) . . . . ?
Ni2 N5 C43 C38 -58.6(3) . . . . ?
C39 C38 C43 N5 -115.2(3) . . . . ?
C37 C38 C43 N5 63.2(4) . . . . ?
C43 N5 C44 C45 -93.4(3) . . . . ?
Ni2 N5 C44 C45 32.8(3) . . . . ?
C54 N8 C45 C44 155.5(3) . . . . ?
C36 N8 C45 C44 -77.7(3) . . . . ?
Ni2 N8 C45 C44 39.2(3) . . . . ?
N5 C44 C45 N8 -49.6(4) . . . . ?
Lu1 O6 C46 C51 -71.1(11) . . . . ?
Lu1 O6 C46 C47 107.4(10) . . . . ?
O6 C46 C47 C48 -179.6(3) . . . . ?
C51 C46 C47 C48 -1.1(4) . . . . ?
O6 C46 C47 C52 -2.9(4) . . . . ?
C51 C46 C47 C52 175.7(3) . . . . ?
C46 C47 C48 C49 0.7(5) . . . . ?
C52 C47 C48 C49 -175.9(3) . . . . ?
C47 C48 C49 C50 -0.1(5) . . . . ?
C48 C49 C50 C51 -0.2(5) . . . . ?
O6 C46 C51 C50 179.4(3) . . . . ?
C47 C46 C51 C50 0.8(4) . . . . ?
C49 C50 C51 C46 -0.2(5) . . . . ?
C53 N6 C52 C47 -84.1(3) . . . . ?
Ni2 N6 C52 C47 130.8(2) . . . . ?
C48 C47 C52 N6 110.0(3) . . . . ?
C46 C47 C52 N6 -66.6(3) . . . . ?
C52 N6 C53 C54 -173.4(3) . . . . ?
Ni2 N6 C53 C54 -21.9(3) . . . . ?
C45 N8 C54 C53 -167.2(3) . . . . ?
C36 N8 C54 C53 66.8(3) . . . . ?
Ni2 N8 C54 C53 -50.6(3) . . . . ?
N6 C53 C54 N8 48.5(3) . . . . ?
